data_2004578
loop_
_publ_author_name
'Decurtins, S.'
'Schmalle, H. W.'
'Schneuwly, P.'
'Zheng, L.-M.'

_publ_section_title
;
 Two 2,5-Dihydroxy-1,4-benzoquinonate-<i>O</i>,<i>O</i>'-Containing
 Mononuclear Complexes: [Cu(C~6~H~2~O~4~)(C~8~H~6~N~4~)(H~2~O)].5H~2~O
 and [Ni(C~6~H~2~O~4~)(C~12~H~12~N~2~)~2~].H~2~O (C~8~H~6~N~4~ =
 2,2'-Bipyrimidine, C~12~H~12~N~2~ = 4,4'-Dimethyl-2,2'-bipyridine)
;
_journal_issue 3
_journal_name_full 'Acta Crystallographica Section C'
_journal_page_first 561
_journal_page_last 566
_journal_paper_doi 10.1107/S0108270195010298
_journal_volume 52
_journal_year 1996
_chemical_formula_iupac '[Cu (C6 H2 O4) (C8 H6 N4) (H2 O)] , 5H2 O'
_chemical_formula_moiety 'C14 H10 Cu N4 O5,5(H2 O)'
_chemical_formula_sum 'C14 H20 Cu N4 O10'
_chemical_formula_weight 467.88
_chemical_name_systematic
;
aqua(2,2'-bipyrimidine-N,N')(4,5-dihydroxy-1,2-benzoquinonate-O,O')copper(II)
pentahydrate
;
_space_group_IT_number 15
_symmetry_cell_setting monoclinic
_symmetry_space_group_name_Hall '-C 2yc'
_symmetry_space_group_name_H-M 'C 1 2/c 1'
_audit_creation_method SHELXL
_cell_angle_alpha 90.00
_cell_angle_beta 111.25(3)
_cell_angle_gamma 90.00
_cell_formula_units_Z 8
_cell_length_a 18.326(4)
_cell_length_b 16.953(3)
_cell_length_c 13.516(3)
_cell_measurement_reflns_used 25
_cell_measurement_temperature 295(2)
_cell_measurement_theta_max 12.4
_cell_measurement_theta_min 4.7
_cell_volume 3913.7(16)
_computing_cell_refinement 'Enraf-Nonius CAD-4 software'
_computing_data_collection 'Enraf-Nonius CAD-4 software (Enraf-Nonius, 1989)'
_computing_data_reduction 'MolEN (Fair, 1990)'
_computing_molecular_graphics 'ORTEP (Johnson,1971); SCHAKAL86 (Keller, 1986)'
_computing_publication_material 'CIF (Hall et al., 1991)'
_computing_structure_refinement 'SHELXL93 (Sheldrick, 1993)'
_computing_structure_solution 'SHELXS86 (Sheldrick, 1990)'
_diffrn_ambient_temperature 295(2)
_diffrn_measurement_device 'Enraf-Nonius CAD-4 diffractometer'
_diffrn_measurement_method '\w-2\q scans'
_diffrn_radiation_monochromator graphite
_diffrn_radiation_source 'fine-focus sealed tube'
_diffrn_radiation_type MoK\a
_diffrn_radiation_wavelength 0.71073
_diffrn_reflns_av_R_equivalents 0.0873
_diffrn_reflns_av_sigmaI/netI 0.1300
_diffrn_reflns_limit_h_max 22
_diffrn_reflns_limit_h_min 0
_diffrn_reflns_limit_k_max 20
_diffrn_reflns_limit_k_min 0
_diffrn_reflns_limit_l_max 15
_diffrn_reflns_limit_l_min -16
_diffrn_reflns_number '8464 including 90 standards'
_diffrn_reflns_theta_max 25.98
_diffrn_reflns_theta_min 1.69
_diffrn_standards_decay_% -0.9
_diffrn_standards_interval_count 400
_diffrn_standards_interval_time 180
_diffrn_standards_number 3
_exptl_absorpt_coefficient_mu 1.177
_exptl_absorpt_correction_T_max 0.8998
_exptl_absorpt_correction_T_min 0.6386
_exptl_absorpt_correction_type analytical
_exptl_crystal_colour dark-red
_exptl_crystal_density_diffrn 1.588
_exptl_crystal_density_meas 1.58
_exptl_crystal_density_method 'flotation in ?'
_exptl_crystal_description plate
_exptl_crystal_F_000 1928
_exptl_crystal_size_max 0.30
_exptl_crystal_size_mid 0.28
_exptl_crystal_size_min 0.08
_refine_diff_density_max 0.575
_refine_diff_density_min -1.104
_refine_ls_extinction_coef 0.00020(6)
_refine_ls_extinction_method 'SHELXL93 (Sheldrick, 1993)'
_refine_ls_goodness_of_fit_all 1.039
_refine_ls_goodness_of_fit_obs 1.091
_refine_ls_hydrogen_treatment 'H-atom positions and U~iso~s refined'
_refine_ls_matrix_type full
_refine_ls_number_parameters 343
_refine_ls_number_reflns 3850
_refine_ls_number_restraints 0
_refine_ls_restrained_S_all 1.039
_refine_ls_restrained_S_obs 1.091
_refine_ls_R_factor_all 0.1518
_refine_ls_R_factor_obs 0.0481
_refine_ls_shift/esd_max -0.621
_refine_ls_shift/esd_mean 0.048
_refine_ls_structure_factor_coef Fsqd
_refine_ls_weighting_details 'w=1/[\s^2^(Fo^2^)+(0.0550P)^2^] where P=(Fo^2^+2Fc^2^)/3'
_refine_ls_weighting_scheme calc
_refine_ls_wR_factor_all 0.1468
_refine_ls_wR_factor_obs 0.1055
_reflns_number_observed 1975
_reflns_number_total 3850
_reflns_observed_criterion >2sigma(I)
_cod_data_source_file bk1126.cif
_cod_data_source_block I
_cod_depositor_comments
;
The following automatic conversions were performed:

'_refine_ls_weighting_scheme' value 'calc
w=1/[\s^2^(Fo^2^)+(0.0550P)^2^] where P=(Fo^2^+2Fc^2^)/3' was changed
to 'calc'. New tag '_refine_ls_weighting_details' was created. The
value of the new tag was set to 'w=1/[\s^2^(Fo^2^)+(0.0550P)^2^]
where P=(Fo^2^+2Fc^2^)/3'.

Automatic conversion script
Id: cif_fix_values 3143 2015-03-26 13:38:13Z robertas 
;
_cod_original_cell_volume 3913.6(14)
_cod_original_sg_symbol_H-M C2/c
_cod_database_code 2004578

loop_
_symmetry_equiv_pos_as_xyz
'x, y, z'
'-x, y, -z+1/2'
'x+1/2, y+1/2, z'
'-x+1/2, y+1/2, -z+1/2'
'-x, -y, -z'
'x, -y, z-1/2'
'-x+1/2, -y+1/2, -z'
'x+1/2, -y+1/2, z-1/2'

loop_
_atom_site_aniso_label
_atom_site_aniso_U_11
_atom_site_aniso_U_22
_atom_site_aniso_U_33
_atom_site_aniso_U_12
_atom_site_aniso_U_13
_atom_site_aniso_U_23
Cu1 0.0347(3) 0.0139(2) 0.0435(3) -0.0016(2) 0.0106(2) 0.0008(3)
O1 0.0322(15) 0.0182(14) 0.050(2) 0.0012(13) 0.0072(14) 0.0017(14)
O3 0.044(2) 0.021(2) 0.059(2) -0.0049(14) 0.011(2) -0.013(2)
O4 0.045(2) 0.0157(15) 0.066(2) 0.0033(13) 0.020(2) -0.001(2)
O6 0.035(2) 0.0133(13) 0.046(2) -0.0040(12) 0.0071(14) -0.0009(13)
C1 0.036(2) 0.023(2) 0.035(2) 0.002(2) 0.017(2) 0.003(2)
C2 0.034(2) 0.021(2) 0.035(2) -0.005(2) 0.006(2) -0.003(2)
C3 0.034(2) 0.022(2) 0.041(2) 0.000(2) 0.018(2) -0.007(2)
C4 0.032(2) 0.021(2) 0.036(2) 0.004(2) 0.016(2) 0.000(2)
C5 0.034(2) 0.013(2) 0.038(2) 0.003(2) 0.004(2) -0.003(2)
C6 0.034(2) 0.021(2) 0.034(2) 0.000(2) 0.018(2) 0.000(2)
N1A 0.036(2) 0.021(2) 0.030(2) -0.003(2) 0.010(2) 0.001(2)
C2A 0.041(3) 0.037(3) 0.052(3) 0.005(2) 0.018(2) 0.006(2)
C3A 0.036(3) 0.050(3) 0.052(3) -0.008(2) 0.009(2) -0.005(3)
C4A 0.050(3) 0.042(3) 0.067(3) -0.028(2) 0.023(3) -0.015(3)
N5A 0.047(2) 0.027(2) 0.056(2) -0.011(2) 0.014(2) -0.008(2)
C6A 0.043(2) 0.021(2) 0.030(2) -0.004(2) 0.013(2) -0.001(2)
N1B 0.033(2) 0.025(2) 0.034(2) 0.000(2) 0.012(2) 0.001(2)
C2B 0.040(3) 0.033(3) 0.042(3) 0.003(2) 0.011(2) 0.003(2)
C3B 0.038(3) 0.057(3) 0.051(3) 0.004(3) 0.014(2) 0.011(3)
C4B 0.051(3) 0.030(3) 0.064(3) 0.018(2) 0.027(3) 0.010(3)
N5B 0.048(2) 0.021(2) 0.059(2) 0.007(2) 0.022(2) 0.007(2)
C6B 0.040(2) 0.026(2) 0.041(2) 0.000(2) 0.022(2) 0.002(2)
O1W 0.056(2) 0.024(2) 0.054(2) -0.001(2) 0.026(2) 0.004(2)
O2W 0.058(2) 0.064(3) 0.086(3) 0.006(2) 0.022(2) 0.001(3)
O3W 0.078(3) 0.035(2) 0.069(3) 0.000(2) 0.032(2) -0.006(2)
O4W 0.045(2) 0.074(3) 0.080(3) -0.002(2) 0.004(2) -0.013(2)
O5W 0.080(3) 0.079(3) 0.086(4) -0.004(3) 0.016(3) -0.010(3)
O6W 0.066(3) 0.185(7) 0.142(5) 0.006(4) 0.037(3) 0.050(5)

loop_
_atom_site_label
_atom_site_occupancy
_atom_site_fract_x
_atom_site_fract_y
_atom_site_fract_z
_atom_site_U_iso_or_equiv
_atom_site_thermal_displace_type
_atom_site_calc_flag
_atom_site_type_symbol
Cu1 1 .26327(3) .35890(3) .38280(4) .03171(14) Uani d Cu
O1 1 .1783(2) .2875(2) .3129(2) .0354(8) Uani d O
O3 1 .1468(2) .0147(2) .2503(3) .0432(9) Uani d O
O4 1 .2872(2) -.0101(2) .4019(3) .0422(9) Uani d O
O6 1 .3210(2) .2644(2) .4482(2) .0335(8) Uani d O
C1 1 .2008(2) .2141(3) .3274(3) .0300(10) Uani d C
C2 1 .1541(2) .1519(2) .2756(3) .0319(11) Uani d C
C3 1 .1842(2) .0730(2) .2975(3) .0309(11) Uani d C
C4 1 .2654(3) .0600(2) .3825(4) .0288(10) Uani d C
C5 1 .3112(2) .1258(2) .4336(3) .0305(11) Uani d C
C6 1 .2824(2) .2016(3) .4072(3) .0280(10) Uani d C
N1A 1 .3421(2) .4357(2) .4699(3) .0295(9) Uani d N
C2A 1 .4147(3) .4222(3) .5397(4) .0430(13) Uani d C
C3A 1 .4621(3) .4821(3) .5962(4) .0481(14) Uani d C
C4A 1 .4298(3) .5584(3) .5737(4) .052(2) Uani d C
N5A 1 .3593(2) .5736(2) .5048(3) .0448(11) Uani d N
C6A 1 .3182(3) .5119(2) .4555(3) .0315(11) Uani d C
N1B 1 .1989(2) .4570(2) .3354(3) .0306(9) Uani d N
C2B 1 .1263(3) .4629(3) .2652(4) .0395(13) Uani d C
C3B 1 .0921(3) .5351(3) .2381(4) .0493(15) Uani d C
C4B 1 .1365(3) .6006(3) .2862(4) .0466(14) Uani d C
N5B 1 .2089(2) .5956(2) .3560(3) .0421(11) Uani d N
C6B 1 .2374(3) .5231(3) .3792(3) .0336(11) Uani d C
O1W 1 .3070(2) .3541(2) .2421(3) .0429(9) Uani d O
O2W 1 .5442(3) .2797(3) .1883(4) .0703(14) Uani d O
O3W 1 .2138(3) .2523(2) .0774(3) .0592(13) Uani d O
O4W 1 .4430(2) .0495(3) .0164(4) .0716(14) Uani d O
O5W 1 .0512(3) .2885(3) .0071(4) .085(2) Uani d O
O6W 1 .9742(3) .2734(5) .1410(5) .131(3) Uani d O
H2 1 .098(2) .163(3) .216(3) .036(12) Uiso d H
H5 1 .366(2) .115(2) .490(3) .023(10) Uiso d H
H2A 1 .432(2) .375(3) .544(3) .036(13) Uiso d H
H3A 1 .520(2) .474(3) .651(3) .041(13) Uiso d H
H4A 1 .465(3) .589(3) .606(4) .053(15) Uiso d H
H2B 1 .105(2) .415(3) .234(3) .045(14) Uiso d H
H3B 1 .048(3) .537(3) .185(3) .033(12) Uiso d H
H4B 1 .118(3) .646(3) .260(4) .063(17) Uiso d H
H11W 1 .267(3) .334(3) .186(4) .043(14) Uiso d H
H12W 1 .310(3) .383(3) .218(4) .05(2) Uiso d H
H21W 1 .519(4) .269(4) .134(5) .09(2) Uiso d H
H22W 1 .596(4) .291(5) .223(5) .11(3) Uiso d H
H31W 1 .153(5) .265(5) .031(6) .14(3) Uiso d H
H32W 1 .229(5) .232(5) .070(6) .11(3) Uiso d H
H41W 1 .463(7) .037(8) -.010(11) .27(7) Uiso d H
H42W 1 .391(4) .038(4) -.018(4) .08(2) Uiso d H
H51W 1 .037(4) .283(5) -.043(5) .08(3) Uiso d H
H52W 1 .089(10) .302(11) .084(12) .40(9) Uiso d H
H61W 1 .982(2) .319(2) .177(3) .011(11) Uiso d H
H62W 1 .918(7) .272(7) .066(8) .24(5) Uiso d H

loop_
_atom_type_symbol
_atom_type_description
_atom_type_scat_dispersion_real
_atom_type_scat_dispersion_imag
_atom_type_scat_source
C C 0.0033 0.0016 'International Tables Vol C Tables 4.2.6.8 and 6.1.1.4'
H H 0.0000 0.0000 'International Tables Vol C Tables 4.2.6.8 and 6.1.1.4'
N N 0.0061 0.0033 'International Tables Vol C Tables 4.2.6.8 and 6.1.1.4'
O O 0.0106 0.0060 'International Tables Vol C Tables 4.2.6.8 and 6.1.1.4'
Cu Cu 0.3201 1.2651 'International Tables Vol C Tables 4.2.6.8 and 6.1.1.4'

loop_
_geom_angle_atom_site_label_1
_geom_angle_atom_site_label_2
_geom_angle_atom_site_label_3
_geom_angle
_geom_angle_publ_flag
O1 Cu1 O6 85.14(12) yes
O1 Cu1 N1A 171.10(15) yes
O6 Cu1 N1A 96.44(13) yes
O1 Cu1 N1B 94.98(13) yes
O6 Cu1 N1B 171.00(14) yes
N1A Cu1 N1B 82.09(14) yes
O1 Cu1 O1W 91.97(13) yes
O6 Cu1 O1W 92.94(13) yes
N1A Cu1 O1W 96.69(14) yes
N1B Cu1 O1W 96.05(14) yes
C1 O1 Cu1 111.7(2) yes
C6 O6 Cu1 111.2(2) yes
O1 C1 C2 123.3(4) yes
O1 C1 C6 114.9(4) yes
C2 C1 C6 121.8(4) yes
C1 C2 C3 119.1(4) yes
C1 C2 H2 120.(2) ?
C3 C2 H2 121.(2) ?
O3 C3 C2 122.4(4) yes
O3 C3 C4 118.6(4) yes
C2 C3 C4 119.0(4) yes
O4 C4 C5 123.9(4) yes
O4 C4 C3 116.3(4) yes
C5 C4 C3 119.8(3) yes
C6 C5 C4 120.0(4) yes
C6 C5 H5 122.(2) ?
C4 C5 H5 118.(2) ?
O6 C6 C5 123.9(4) yes
O6 C6 C1 116.0(3) yes
C5 C6 C1 120.1(4) yes
C2A N1A C6A 116.7(4) yes
C2A N1A Cu1 128.9(3) yes
C6A N1A Cu1 114.4(3) yes
N1A C2A C3A 122.0(5) yes
N1A C2A H2A 117.(3) ?
C3A C2A H2A 120.(3) ?
C2A C3A C4A 115.3(4) yes
C2A C3A H3A 124.(3) ?
C4A C3A H3A 121.(3) ?
N5A C4A C3A 124.1(5) yes
N5A C4A H4A 129.(4) ?
C3A C4A H4A 106.(4) ?
C4A N5A C6A 115.8(4) yes
N5A C6A N1A 126.0(4) yes
N5A C6A C6B 119.6(4) yes
N1A C6A C6B 114.4(4) yes
C2B N1B C6B 118.8(4) yes
C2B N1B Cu1 127.7(3) yes
C6B N1B Cu1 113.4(3) yes
N1B C2B C3B 120.2(5) yes
N1B C2B H2B 114.(3) ?
C3B C2B H2B 126.(3) ?
C2B C3B C4B 117.2(4) yes
C2B C3B H3B 117.(3) ?
C4B C3B H3B 125.(3) ?
N5B C4B C3B 123.2(5) yes
N5B C4B H4B 119.(3) ?
C3B C4B H4B 117.(3) ?
C4B N5B C6B 115.8(4) yes
N5B C6B N1B 124.7(4) yes
N5B C6B C6A 119.5(4) yes
N1B C6B C6A 115.7(4) yes
Cu1 O1W H11W 107.(3) ?
Cu1 O1W H12W 122.(6) ?
H11W O1W H12W 93.(6) ?
H21W O2W H22W 138.(7) ?
H31W O3W H32W 125.(10) ?
H41W O4W H42W 111.(10) ?
H51W O5W H52W 163.(10) ?
H61W O6W H62W 115.(7) ?

loop_
_geom_bond_atom_site_label_1
_geom_bond_atom_site_label_2
_geom_bond_distance
_geom_bond_publ_flag
Cu1 O1 1.928(3) yes
Cu1 O6 1.947(3) yes
Cu1 N1A 1.983(3) yes
Cu1 N1B 2.004(3) yes
Cu1 O1W 2.317(4) yes
O1 C1 1.304(5) yes
O3 C3 1.239(5) yes
O4 C4 1.251(5) yes
O6 C6 1.287(5) yes
C1 C2 1.379(6) yes
C1 C6 1.508(6) yes
C2 C3 1.436(6) yes
C2 H2 1.07(4) ?
C3 C4 1.530(6) yes
C4 C5 1.415(5) yes
C5 C6 1.386(6) yes
C5 H5 1.03(3) ?
N1A C2A 1.343(6) yes
N1A C6A 1.356(5) yes
C2A C3A 1.373(7) yes
C2A H2A 0.85(4) ?
C3A C4A 1.410(7) yes
C3A H3A 1.06(4) ?
C4A N5A 1.316(6) yes
C4A H4A 0.81(5) ?
N5A C6A 1.320(5) yes
C6A C6B 1.477(6) yes
N1B C2B 1.329(5) yes
N1B C6B 1.343(6) yes
C2B C3B 1.364(7) yes
C2B H2B 0.93(5) ?
C3B C4B 1.391(7) yes
C3B H3B 0.87(4) ?
C4B N5B 1.323(6) yes
C4B H4B 0.86(5) ?
N5B C6B 1.327(6) yes
O1W H11W 0.91(4) ?
O1W H12W 0.60(6) ?
O2W H21W 0.73(6) ?
O2W H22W 0.92(6) ?
O3W H31W 1.08(8) ?
O3W H32W 0.48(8) ?
O4W H41W 0.63(13) ?
O4W H42W 0.93(6) ?
O5W H51W 0.63(6) ?
O5W H52W 1.05(15) ?
O6W H61W 0.90(4) ?
O6W H62W 1.15(10) ?

loop_
_geom_torsion_atom_site_label_1
_geom_torsion_atom_site_label_2
_geom_torsion_atom_site_label_3
_geom_torsion_atom_site_label_4
_geom_torsion
O6 Cu1 O1 C1 -9.5(3)
N1A Cu1 O1 C1 -110.2(8)
N1B Cu1 O1 C1 179.5(3)
O1W Cu1 O1 C1 83.3(3)
O1 Cu1 O6 C6 8.1(3)
N1A Cu1 O6 C6 179.3(3)
N1B Cu1 O6 C6 99.2(9)
O1W Cu1 O6 C6 -83.7(3)
Cu1 O1 C1 C2 -171.9(4)
Cu1 O1 C1 C6 9.1(5)
O1 C1 C2 C3 -179.6(4)
C6 C1 C2 C3 -0.6(7)
C1 C2 C3 O3 -176.6(5)
C1 C2 C3 C4 3.6(7)
O3 C3 C4 O4 -3.0(7)
C2 C3 C4 O4 176.8(4)
O3 C3 C4 C5 176.5(4)
C2 C3 C4 C5 -3.7(7)
O4 C4 C5 C6 180.0(5)
C3 C4 C5 C6 0.5(7)
Cu1 O6 C6 C5 175.8(4)
Cu1 O6 C6 C1 -5.3(5)
C4 C5 C6 O6 -178.5(4)
C4 C5 C6 C1 2.6(7)
O1 C1 C6 O6 -2.6(6)
C2 C1 C6 O6 178.3(4)
O1 C1 C6 C5 176.4(4)
C2 C1 C6 C5 -2.7(7)
O1 Cu1 N1A C2A 107.3(9)
O6 Cu1 N1A C2A 7.6(4)
N1B Cu1 N1A C2A 178.6(4)
O1W Cu1 N1A C2A -86.2(4)
O1 Cu1 N1A C6A -72.9(9)
O6 Cu1 N1A C6A -172.6(3)
N1B Cu1 N1A C6A -1.6(3)
O1W Cu1 N1A C6A 93.6(3)
C6A N1A C2A C3A 1.6(7)
Cu1 N1A C2A C3A -178.6(4)
N1A C2A C3A C4A -1.4(8)
C2A C3A C4A N5A 0.5(9)
C3A C4A N5A C6A 0.1(8)
C4A N5A C6A N1A 0.2(8)
C4A N5A C6A C6B 178.1(5)
C2A N1A C6A N5A -1.1(7)
Cu1 N1A C6A N5A 179.1(4)
C2A N1A C6A C6B -179.0(4)
Cu1 N1A C6A C6B 1.2(5)
O1 Cu1 N1B C2B -9.3(4)
O6 Cu1 N1B C2B -99.7(9)
N1A Cu1 N1B C2B 179.2(4)
O1W Cu1 N1B C2B 83.2(4)
O1 Cu1 N1B C6B 173.3(3)
O6 Cu1 N1B C6B 82.9(9)
N1A Cu1 N1B C6B 1.7(3)
O1W Cu1 N1B C6B -94.2(3)
C6B N1B C2B C3B 0.4(7)
Cu1 N1B C2B C3B -176.9(4)
N1B C2B C3B C4B 0.4(8)
C2B C3B C4B N5B -0.2(9)
C3B C4B N5B C6B -0.8(8)
C4B N5B C6B N1B 1.7(7)
C4B N5B C6B C6A 179.3(4)
C2B N1B C6B N5B -1.6(7)
Cu1 N1B C6B N5B 176.1(4)
C2B N1B C6B C6A -179.3(4)
Cu1 N1B C6B C6A -1.6(5)
N5A C6A C6B N5B 4.4(7)
N1A C6A C6B N5B -177.5(4)
N5A C6A C6B N1B -177.8(4)
N1A C6A C6B N1B 0.3(6)
